data_7109671
loop_
_publ_author_name
'Srinu Tothadi'
'Gautam R. Desiraju'

_publ_section_title
;
 Designing ternary cocrystals with hydrogen bonds and halogen bonds
;
_journal_name_full Chem.Commun.
_journal_page_first 7791
_journal_paper_doi 10.1039/c3cc43822h
_journal_volume 49
_journal_year 2013
_chemical_formula_sum 'C9 H10 N2 O4'
_chemical_formula_weight 210.11
_chemical_name_common '4-nitrobenzamide:1,4-dioxane solvate'
_chemical_name_systematic
;
 ?
;
_space_group_IT_number 2
_symmetry_cell_setting triclinic
_symmetry_space_group_name_Hall '-P 1'
_symmetry_space_group_name_H-M 'P -1'
_atom_sites_solution_hydrogens geom
_atom_sites_solution_primary direct
_atom_sites_solution_secondary difmap
_audit_creation_method SHELXL-97
_cell_angle_alpha 94.403(7)
_cell_angle_beta 95.082(7)
_cell_angle_gamma 111.305(8)
_cell_formula_units_Z 2
_cell_length_a 6.9143(9)
_cell_length_b 7.4292(10)
_cell_length_c 10.0061(13)
_cell_measurement_reflns_used 4747
_cell_measurement_temperature 150(2)
_cell_measurement_theta_max 27.5
_cell_measurement_theta_min 3.2
_cell_volume 473.68(11)
_computing_cell_refinement
;
CrystalClear-SM Expert 2.0 rc14 (Rigaku, 2009)
;
_computing_data_collection
;
CrystalClear-SM Expert 2.0 rc14 (Rigaku, 2009)
;
_computing_data_reduction
;
CrystalClear-SM Expert 2.0 rc14 (Rigaku, 2009)
;
_computing_structure_refinement 'SHELXL-97 (Sheldrick, 2008)'
_computing_structure_solution 'SHELXL-97 (Sheldrick, 2008)'
_diffrn_ambient_temperature 150(2)
_diffrn_measured_fraction_theta_full 0.994
_diffrn_measured_fraction_theta_max 0.994
_diffrn_measurement_device
;
XtaLABmini: Fixed Chi 2 circle
;
_diffrn_measurement_device_type
;
Rigaku Mercury375R (2x2 bin mode)
;
_diffrn_measurement_method 'profile data from \w-scans'
_diffrn_radiation_monochromator graphite
_diffrn_radiation_source 'fine-focus sealed tube'
_diffrn_radiation_type MoK\a
_diffrn_radiation_wavelength 0.71073
_diffrn_reflns_av_R_equivalents 0.0132
_diffrn_reflns_av_sigmaI/netI 0.0152
_diffrn_reflns_limit_h_max 8
_diffrn_reflns_limit_h_min -8
_diffrn_reflns_limit_k_max 9
_diffrn_reflns_limit_k_min -9
_diffrn_reflns_limit_l_max 12
_diffrn_reflns_limit_l_min -12
_diffrn_reflns_number 4979
_diffrn_reflns_theta_full 27.48
_diffrn_reflns_theta_max 27.48
_diffrn_reflns_theta_min 3.19
_exptl_absorpt_coefficient_mu 0.118
_exptl_absorpt_correction_T_max 0.9768
_exptl_absorpt_correction_T_min 0.9655
_exptl_absorpt_correction_type multi-scan
_exptl_absorpt_process_details 'Jacobson, R. (1998) Private communication'
_exptl_crystal_colour 'colour less'
_exptl_crystal_density_diffrn 1.473
_exptl_crystal_density_method 'not measured'
_exptl_crystal_description block
_exptl_crystal_F_000 220
_exptl_crystal_size_max 0.30
_exptl_crystal_size_mid 0.20
_exptl_crystal_size_min 0.20
_refine_diff_density_max 0.325
_refine_diff_density_min -0.230
_refine_diff_density_rms 0.045
_refine_ls_extinction_method none
_refine_ls_goodness_of_fit_ref 1.025
_refine_ls_hydrogen_treatment constr
_refine_ls_matrix_type full
_refine_ls_number_parameters 136
_refine_ls_number_reflns 2149
_refine_ls_number_restraints 0
_refine_ls_restrained_S_all 1.025
_refine_ls_R_factor_all 0.0417
_refine_ls_R_factor_gt 0.0387
_refine_ls_shift/su_max 0.005
_refine_ls_shift/su_mean 0.001
_refine_ls_structure_factor_coef Fsqd
_refine_ls_weighting_details 'calc w=1/[\s^2^(Fo^2^)+(0.0539P)^2^+0.2169P] where P=(Fo^2^+2Fc^2^)/3'
_refine_ls_weighting_scheme calc
_refine_ls_wR_factor_gt 0.1077
_refine_ls_wR_factor_ref 0.1100
_reflns_number_gt 1971
_reflns_number_total 2149
_reflns_threshold_expression >2\s(I)
_cod_data_source_file c3cc43822h.txt
_cod_data_source_block platon
_cod_original_sg_symbol_H-M P-1
_cod_database_code 7109671

loop_
_symmetry_equiv_pos_as_xyz
'x, y, z'
'-x, -y, -z'

loop_
_atom_site_label
_atom_site_type_symbol
_atom_site_fract_x
_atom_site_fract_y
_atom_site_fract_z
_atom_site_U_iso_or_equiv
_atom_site_adp_type
_atom_site_occupancy
_atom_site_symmetry_multiplicity
_atom_site_calc_flag
_atom_site_refinement_flags
O1 O 1.41567(14) 0.87494(14) 0.33465(9) 0.0294(2) Uani 1 1 d .
O2 O 0.64196(19) 0.59914(18) -0.20356(11) 0.0456(3) Uani 1 1 d .
O3 O 0.45329(18) 0.7099(2) -0.08918(12) 0.0551(4) Uani 1 1 d .
N1 N 0.61349(18) 0.68191(17) -0.10138(11) 0.0286(3) Uani 1 1 d .
N2 N 1.28614(16) 1.08286(15) 0.43365(10) 0.0237(2) Uani 1 1 d .
H1 H 1.1929 1.1370 0.4303 0.028 Uiso 1 1 d R
H2 H 1.3890 1.1125 0.5046 0.028 Uiso 1 1 d R
C1 C 0.91229(19) 0.90390(19) 0.23780(12) 0.0246(3) Uani 1 1 d .
H3 H 0.8940 0.9651 0.3200 0.029 Uiso 1 1 calc R
C2 C 1.28065(18) 0.94744(17) 0.33645(12) 0.0210(3) Uani 1 1 d .
C3 C 0.78261(19) 0.75136(17) 0.01307(12) 0.0225(3) Uani 1 1 d .
C4 C 1.10108(18) 0.88177(16) 0.22445(11) 0.0195(2) Uani 1 1 d .
C5 C 0.9673(2) 0.7264(2) -0.00318(13) 0.0276(3) Uani 1 1 d .
H7 H 0.9853 0.6664 -0.0860 0.033 Uiso 1 1 calc R
C6 C 1.1265(2) 0.7909(2) 0.10411(13) 0.0287(3) Uani 1 1 d .
H6 H 1.2542 0.7730 0.0954 0.034 Uiso 1 1 calc R
C7 C 0.7502(2) 0.8373(2) 0.13203(13) 0.0284(3) Uani 1 1 d .
H8 H 0.6202 0.8505 0.1412 0.034 Uiso 1 1 calc R
O4 O 0.03259(14) 0.32366(13) 0.47435(9) 0.0267(2) Uani 1 1 d .
C8 C 0.2009(2) 0.50051(18) 0.53136(14) 0.0274(3) Uani 1 1 d .
H4 H 0.2736 0.5681 0.4581 0.033 Uiso 1 1 calc R
H9 H 0.3034 0.4696 0.5915 0.033 Uiso 1 1 calc R
C9 C -0.1184(2) 0.3685(2) 0.38950(14) 0.0295(3) Uani 1 1 d .
H5 H -0.2356 0.2466 0.3517 0.035 Uiso 1 1 calc R
H10 H -0.0525 0.4335 0.3133 0.035 Uiso 1 1 calc R

loop_
_atom_site_aniso_label
_atom_site_aniso_U_11
_atom_site_aniso_U_22
_atom_site_aniso_U_33
_atom_site_aniso_U_23
_atom_site_aniso_U_13
_atom_site_aniso_U_12
O1 0.0274(5) 0.0408(5) 0.0249(5) -0.0042(4) -0.0031(4) 0.0216(4)
O2 0.0462(6) 0.0591(7) 0.0263(5) -0.0146(5) -0.0079(5) 0.0200(6)
O3 0.0311(6) 0.0965(11) 0.0366(6) -0.0146(6) -0.0107(5) 0.0302(6)
N1 0.0256(5) 0.0323(6) 0.0226(5) 0.0009(4) -0.0022(4) 0.0062(5)
N2 0.0232(5) 0.0256(5) 0.0227(5) -0.0030(4) -0.0041(4) 0.0125(4)
C1 0.0232(6) 0.0324(7) 0.0188(6) -0.0021(5) 0.0017(4) 0.0125(5)
C2 0.0208(5) 0.0231(6) 0.0200(6) 0.0038(4) 0.0021(4) 0.0090(4)
C3 0.0217(6) 0.0233(6) 0.0189(6) 0.0022(4) -0.0010(4) 0.0051(5)
C4 0.0213(6) 0.0195(5) 0.0186(5) 0.0032(4) 0.0013(4) 0.0087(4)
C5 0.0298(7) 0.0336(7) 0.0201(6) -0.0042(5) 0.0018(5) 0.0144(5)
C6 0.0259(6) 0.0384(7) 0.0256(6) -0.0044(5) 0.0009(5) 0.0184(6)
C7 0.0206(6) 0.0397(7) 0.0251(6) -0.0023(5) 0.0011(5) 0.0132(5)
O4 0.0248(5) 0.0211(4) 0.0335(5) -0.0035(3) -0.0039(4) 0.0109(4)
C8 0.0216(6) 0.0237(6) 0.0353(7) -0.0029(5) -0.0034(5) 0.0095(5)
C9 0.0296(6) 0.0284(6) 0.0293(7) -0.0066(5) -0.0075(5) 0.0141(5)

loop_
_atom_type_symbol
_atom_type_description
_atom_type_scat_dispersion_real
_atom_type_scat_dispersion_imag
_atom_type_scat_source
C C 0.0030 0.0020 'International Tables Vol C Tables 4.2.6.8 and 6.1.1.4'
H H 0.0000 0.0000 'International Tables Vol C Tables 4.2.6.8 and 6.1.1.4'
N N 0.0060 0.0030 'International Tables Vol C Tables 4.2.6.8 and 6.1.1.4'
O O 0.0110 0.0060 'International Tables Vol C Tables 4.2.6.8 and 6.1.1.4'

loop_
_geom_angle_atom_site_label_1
_geom_angle_atom_site_label_2
_geom_angle_atom_site_label_3
_geom_angle
_geom_angle_site_symmetry_1
_geom_angle_site_symmetry_3
O3 N1 O2 123.32(12) . .
O3 N1 C3 118.41(11) . .
O2 N1 C3 118.27(11) . .
C2 N2 H1 121.3 . .
C2 N2 H2 116.4 . .
H1 N2 H2 122.2 . .
C7 C1 C4 120.59(11) . .
C7 C1 H3 119.7 . .
C4 C1 H3 119.7 . .
O1 C2 N2 122.97(11) . .
O1 C2 C4 119.27(11) . .
N2 C2 C4 117.75(10) . .
C5 C3 C7 122.51(11) . .
C5 C3 N1 118.22(11) . .
C7 C3 N1 119.27(11) . .
C6 C4 C1 119.47(11) . .
C6 C4 C2 117.56(11) . .
C1 C4 C2 122.95(11) . .
C3 C5 C6 118.46(12) . .
C3 C5 H7 120.8 . .
C6 C5 H7 120.8 . .
C5 C6 C4 120.63(12) . .
C5 C6 H6 119.7 . .
C4 C6 H6 119.7 . .
C3 C7 C1 118.32(11) . .
C3 C7 H8 120.8 . .
C1 C7 H8 120.8 . .
C8 O4 C9 109.64(9) . .
O4 C8 C9 110.35(11) . 2_566
O4 C8 H4 109.6 . .
C9 C8 H4 109.6 2_566 .
O4 C8 H9 109.6 . .
C9 C8 H9 109.6 2_566 .
H4 C8 H9 108.1 . .
O4 C9 C8 110.58(11) . 2_566
O4 C9 H5 109.5 . .
C8 C9 H5 109.5 2_566 .
O4 C9 H10 109.5 . .
C8 C9 H10 109.5 2_566 .
H5 C9 H10 108.1 . .

loop_
_geom_bond_atom_site_label_1
_geom_bond_atom_site_label_2
_geom_bond_distance
_geom_bond_site_symmetry_2
O1 C2 1.2365(15) .
O2 N1 1.2204(15) .
O3 N1 1.2136(16) .
N1 C3 1.4760(15) .
N2 C2 1.3322(15) .
N2 H1 0.8748 .
N2 H2 0.9115 .
C1 C7 1.3885(17) .
C1 C4 1.3900(16) .
C1 H3 0.9500 .
C2 C4 1.5050(16) .
C3 C5 1.3772(18) .
C3 C7 1.3818(17) .
C4 C6 1.3913(17) .
C5 C6 1.3864(18) .
C5 H7 0.9500 .
C6 H6 0.9500 .
C7 H8 0.9500 .
O4 C8 1.4361(15) .
O4 C9 1.4356(15) .
C8 C9 1.5050(18) 2_566
C8 H4 0.9900 .
C8 H9 0.9900 .
C9 C8 1.5050(18) 2_566
C9 H5 0.9900 .
C9 H10 0.9900 .

loop_
_geom_torsion_atom_site_label_1
_geom_torsion_atom_site_label_2
_geom_torsion_atom_site_label_3
_geom_torsion_atom_site_label_4
_geom_torsion
_geom_torsion_site_symmetry_4
O3 N1 C3 C5 -177.38(13) .
O2 N1 C3 C5 2.62(18) .
O3 N1 C3 C7 3.01(19) .
O2 N1 C3 C7 -176.98(13) .
C7 C1 C4 C6 -0.4(2) .
C7 C1 C4 C2 -178.76(12) .
O1 C2 C4 C6 -19.84(17) .
N2 C2 C4 C6 160.04(12) .
O1 C2 C4 C1 158.56(12) .
N2 C2 C4 C1 -21.56(17) .
C7 C3 C5 C6 -0.3(2) .
N1 C3 C5 C6 -179.85(12) .
C3 C5 C6 C4 -1.1(2) .
C1 C4 C6 C5 1.4(2) .
C2 C4 C6 C5 179.87(12) .
C5 C3 C7 C1 1.2(2) .
N1 C3 C7 C1 -179.17(12) .
C4 C1 C7 C3 -0.9(2) .
C9 O4 C8 C9 57.97(15) 2_566
C8 O4 C9 C8 -58.11(16) 2_566
